data_4077889
loop_
_publ_author_name
'Coles, Martyn P.'
'Hitchcock, Peter B.'
'Lappert, Michael F.'
'Protchenko, Andrey V.'

_publ_section_title
;
 Syntheses and Structures of the Crystalline, Highly Crowded
 1,3-Bis(trimethylsilyl)cyclopentadienyls [MCp&#x2033;3] (M = Y, Er, Yb),
 [PbCp&#x2033;2], [{YCp&#x2033;2(\m-OH)}2],
 [(ScCp&#x2033;2)2(\m-\h2:\h2-C2H4)],
 [YbCp&#x2033;2Cl(\m-Cl)K(18-crown-6)], and [{KCp&#x2033;}\\infty ]
;
_journal_issue 7
_journal_name_full Organometallics
_journal_page_first 2682
_journal_paper_doi 10.1021/om2009364
_journal_volume 31
_journal_year 2012
_chemical_compound_source 'synthesis as described'
_chemical_formula_moiety 'C34 H66 Cl2 K O6 Si4 Yb'
_chemical_formula_structural 'C34 H66 Cl2 K O6 Si4 Yb'
_chemical_formula_sum 'C34 H66 Cl2 K O6 Si4 Yb'
_chemical_formula_weight 966.27
_chemical_name_common '[(18-crown-6)KClYbCl{C5H3(SiMe3)2}2]'
_chemical_name_systematic
;
 ?
;
_space_group_IT_number 2
_symmetry_cell_setting triclinic
_symmetry_Int_Tables_number 2
_symmetry_space_group_name_Hall '-P 1'
_symmetry_space_group_name_H-M 'P -1'
_atom_sites_solution_hydrogens geom
_atom_sites_solution_primary direct
_atom_sites_solution_secondary difmap
_audit_conform_dict_location ftp://ftp.iucr.org/cifdics/cif_core_2.1beta5.dic
_audit_conform_dict_name cif_core.dic
_audit_conform_dict_version 2.1beta5
_audit_creation_date 2000-05-16T11:01:14-00:00
_audit_creation_method 'WinGX routine CIF_UPDATE'
_cell_angle_alpha 72.988(1)
_cell_angle_beta 85.189(1)
_cell_angle_gamma 70.963(1)
_cell_formula_units_Z 2
_cell_length_a 11.4065(2)
_cell_length_b 11.8768(2)
_cell_length_c 19.0856(3)
_cell_measurement_reflns_used 18658
_cell_measurement_temperature 173(2)
_cell_measurement_theta_max 27.878
_cell_measurement_theta_min 3.705
_cell_measurement_wavelength 0.71073
_cell_volume 2337.03(7)
_computing_cell_refinement 'HKL Scalepack (Otwinowski & Minor 1997)'
_computing_data_reduction 'HKL Denzo and Scalepack (Otwinowski & Minor 1997)'
_computing_molecular_graphics 'Ortep-3 for Windows (Farrugia, 1997)'
_computing_publication_material 'WinGX publication routines (Farrugia, 1999)'
_computing_structure_refinement 'SHELXL-97 (Sheldrick, 1997)'
_computing_structure_solution 'SHELXS-97 (Sheldrick, 1997)'
_diffrn_ambient_temperature 173(2)
_diffrn_measured_fraction_theta_full 0.987
_diffrn_measured_fraction_theta_max 0.987
_diffrn_measurement_device KappaCCD
_diffrn_measurement_method CCD
_diffrn_radiation_monochromator graphite
_diffrn_radiation_probe x-ray
_diffrn_radiation_type MoK\a
_diffrn_radiation_wavelength 0.71073
_diffrn_reflns_av_R_equivalents 0.032
_diffrn_reflns_av_sigmaI/netI 0.0367
_diffrn_reflns_limit_h_max 14
_diffrn_reflns_limit_h_min -15
_diffrn_reflns_limit_k_max 15
_diffrn_reflns_limit_k_min -15
_diffrn_reflns_limit_l_max 25
_diffrn_reflns_limit_l_min -25
_diffrn_reflns_number 28614
_diffrn_reflns_theta_full 27.91
_diffrn_reflns_theta_max 27.91
_diffrn_reflns_theta_min 3.78
_exptl_absorpt_coefficient_mu 2.343
_exptl_absorpt_correction_T_max 0.4053
_exptl_absorpt_correction_T_min 0.3736
_exptl_absorpt_correction_type multi-scan
_exptl_absorpt_process_details
;
        [c.f. r.h. blessing, acta cryst. (1995), a51, 33-38]
;
_exptl_crystal_colour red
_exptl_crystal_density_diffrn 1.373
_exptl_crystal_density_method 'not measured'
_exptl_crystal_description prism
_exptl_crystal_F_000 994
_exptl_crystal_size_max 0.4
_exptl_crystal_size_mid 0.4
_exptl_crystal_size_min 0.4
_refine_diff_density_max 0.428
_refine_diff_density_min -0.749
_refine_diff_density_rms 0.068
_refine_ls_extinction_method none
_refine_ls_goodness_of_fit_ref 1.056
_refine_ls_hydrogen_treatment constr
_refine_ls_matrix_type full
_refine_ls_number_parameters 433
_refine_ls_number_reflns 11025
_refine_ls_number_restraints 0
_refine_ls_restrained_S_all 1.056
_refine_ls_R_factor_all 0.0251
_refine_ls_R_factor_gt 0.0224
_refine_ls_shift/su_max 0.001
_refine_ls_shift/su_mean 0
_refine_ls_structure_factor_coef Fsqd
_refine_ls_weighting_details 'calc w=1/[\s^2^(Fo^2^)+(0.0076P)^2^+1.5005P] where P=(Fo^2^+2Fc^2^)/3'
_refine_ls_weighting_scheme calc
_refine_ls_wR_factor_gt 0.0506
_refine_ls_wR_factor_ref 0.0519
_reflns_number_gt 10351
_reflns_number_total 11025
_reflns_threshold_expression >2sigma(I)
_cod_data_source_file om2009364_si_001.cif
_cod_data_source_block (7Yb)-may2100
_cod_original_sg_symbol_H-M P-1
_cod_database_code 4077889

loop_
_symmetry_equiv_pos_as_xyz
'x, y, z'
'-x, -y, -z'

loop_
_atom_site_label
_atom_site_type_symbol
_atom_site_fract_x
_atom_site_fract_y
_atom_site_fract_z
_atom_site_U_iso_or_equiv
_atom_site_adp_type
_atom_site_occupancy
_atom_site_symmetry_multiplicity
_atom_site_calc_flag
_atom_site_refinement_flags
_atom_site_disorder_assembly
_atom_site_disorder_group
Yb Yb 0.177629(7) 0.118746(7) 0.211495(4) 0.02069(3) Uani 1 1 d . . .
K K -0.09146(5) 0.45579(4) 0.35800(3) 0.03488(11) Uani 1 1 d . A 1
Cl1 Cl 0.05013(6) 0.25115(7) 0.29294(4) 0.04773(16) Uani 1 1 d . A 1
Cl2 Cl 0.21592(5) -0.09928(5) 0.30199(3) 0.03422(12) Uani 1 1 d . A 1
Si1 Si 0.24073(5) -0.05826(6) 0.05678(3) 0.02732(12) Uani 1 1 d . A 1
Si2 Si -0.18540(5) 0.16307(6) 0.21965(3) 0.02951(13) Uani 1 1 d . A 1
Si3 Si 0.42498(6) 0.05717(6) 0.36607(3) 0.02982(13) Uani 1 1 d . A 1
Si4 Si 0.28813(7) 0.40441(6) 0.07859(4) 0.04103(16) Uani 1 1 d . A 1
O1 O -0.15069(17) 0.30551(15) 0.49169(9) 0.0420(4) Uani 1 1 d . A 1
O2 O -0.33728(17) 0.44887(16) 0.38604(10) 0.0464(4) Uani 1 1 d . A 1
O3 O -0.2948(2) 0.65402(18) 0.28364(10) 0.0555(5) Uani 1 1 d . A 1
O4 O -0.0501(2) 0.65292(17) 0.25003(10) 0.0550(5) Uani 1 1 d . A 1
O5 O 0.11984(17) 0.53460(16) 0.36517(10) 0.0443(4) Uani 1 1 d . A 1
O6 O 0.08206(16) 0.33392(15) 0.47104(9) 0.0409(4) Uani 1 1 d . A 1
C1 C 0.12832(18) 0.05742(18) 0.09826(10) 0.0235(4) Uani 1 1 d . A 1
C2 C 0.03764(18) 0.03435(18) 0.15128(10) 0.0235(4) Uani 1 1 d . A 1
H2 H 0.0321 -0.0457 0.1759 0.028 Uiso 1 1 calc R A 1
C3 C -0.04365(18) 0.14666(18) 0.16265(11) 0.0243(4) Uani 1 1 d . A 1
C4 C -0.00268(19) 0.24220(19) 0.11417(11) 0.0259(4) Uani 1 1 d . A 1
H4 H -0.039 0.3285 0.109 0.031 Uiso 1 1 calc R A 1
C5 C 0.09987(19) 0.18914(19) 0.07504(11) 0.0256(4) Uani 1 1 d . A 1
H5 H 0.1433 0.2338 0.0389 0.031 Uiso 1 1 calc R A 1
C6 C 0.3132(3) 0.0257(3) -0.02417(13) 0.0446(6) Uani 1 1 d . A 1
H6A H 0.3723 -0.0344 -0.0464 0.067 Uiso 1 1 calc R A 1
H6B H 0.3567 0.0731 -0.0084 0.067 Uiso 1 1 calc R A 1
H6C H 0.2485 0.0826 -0.0602 0.067 Uiso 1 1 calc R A 1
C7 C 0.3652(2) -0.1730(2) 0.12274(14) 0.0442(6) Uani 1 1 d . A 1
H7A H 0.4216 -0.2316 0.0984 0.066 Uiso 1 1 calc R A 1
H7B H 0.3276 -0.2184 0.1649 0.066 Uiso 1 1 calc R A 1
H7C H 0.4118 -0.1292 0.1395 0.066 Uiso 1 1 calc R A 1
C8 C 0.1550(2) -0.1461(2) 0.02663(14) 0.0391(5) Uani 1 1 d . A 1
H8A H 0.2131 -0.2073 0.0047 0.059 Uiso 1 1 calc R A 1
H8B H 0.0912 -0.0883 -0.0096 0.059 Uiso 1 1 calc R A 1
H8C H 0.1157 -0.1888 0.069 0.059 Uiso 1 1 calc R A 1
C9 C -0.1469(2) 0.0501(3) 0.31306(13) 0.0456(6) Uani 1 1 d . A 1
H9A H -0.2218 0.059 0.3429 0.068 Uiso 1 1 calc R A 1
H9B H -0.0837 0.0669 0.3365 0.068 Uiso 1 1 calc R A 1
H9C H -0.1151 -0.0347 0.3085 0.068 Uiso 1 1 calc R A 1
C10 C -0.3017(2) 0.1262(3) 0.17467(16) 0.0482(6) Uani 1 1 d . A 1
H10A H -0.3773 0.1343 0.2039 0.072 Uiso 1 1 calc R A 1
H10B H -0.2674 0.041 0.171 0.072 Uiso 1 1 calc R A 1
H10C H -0.3214 0.184 0.1255 0.072 Uiso 1 1 calc R A 1
C11 C -0.2562(2) 0.3263(2) 0.22401(14) 0.0436(6) Uani 1 1 d . A 1
H11A H -0.3306 0.3328 0.2543 0.065 Uiso 1 1 calc R A 1
H11B H -0.2789 0.3817 0.1744 0.065 Uiso 1 1 calc R A 1
H11C H -0.1964 0.3503 0.2456 0.065 Uiso 1 1 calc R A 1
C12 C 0.38410(19) 0.11477(19) 0.26682(11) 0.0259(4) Uani 1 1 d . A 1
C13 C 0.3286(2) 0.23984(19) 0.22654(11) 0.0283(4) Uani 1 1 d . A 1
H13 H 0.2976 0.3067 0.2478 0.034 Uiso 1 1 calc R A 1
C14 C 0.3250(2) 0.2530(2) 0.15037(11) 0.0297(4) Uani 1 1 d . A 1
C15 C 0.38400(19) 0.1301(2) 0.14348(11) 0.0286(4) Uani 1 1 d . A 1
H15 H 0.3971 0.1082 0.0987 0.034 Uiso 1 1 calc R A 1
C16 C 0.41919(18) 0.0476(2) 0.21305(11) 0.0263(4) Uani 1 1 d . A 1
H16 H 0.4599 -0.0392 0.2231 0.032 Uiso 1 1 calc R A 1
C17 C 0.5295(3) -0.1071(2) 0.38628(14) 0.0527(7) Uani 1 1 d . A 1
H17A H 0.5519 -0.1387 0.4385 0.079 Uiso 1 1 calc R A 1
H17B H 0.6048 -0.1104 0.3571 0.079 Uiso 1 1 calc R A 1
H17C H 0.4866 -0.1581 0.3739 0.079 Uiso 1 1 calc R A 1
C18 C 0.2889(2) 0.0650(2) 0.42814(12) 0.0375(5) Uani 1 1 d . A 1
H18A H 0.3179 0.0332 0.4792 0.056 Uiso 1 1 calc R A 1
H18B H 0.2421 0.0145 0.419 0.056 Uiso 1 1 calc R A 1
H18C H 0.2352 0.1513 0.4188 0.056 Uiso 1 1 calc R A 1
C19 C 0.5079(2) 0.1593(3) 0.38392(14) 0.0447(6) Uani 1 1 d . A 1
H19A H 0.5313 0.1323 0.4359 0.067 Uiso 1 1 calc R A 1
H19B H 0.453 0.2455 0.3712 0.067 Uiso 1 1 calc R A 1
H19C H 0.5826 0.1535 0.354 0.067 Uiso 1 1 calc R A 1
C20 C 0.3927(3) 0.4867(3) 0.09590(19) 0.0637(9) Uani 1 1 d . A 1
H20A H 0.3763 0.5674 0.059 0.096 Uiso 1 1 calc R A 1
H20B H 0.4794 0.4366 0.0929 0.096 Uiso 1 1 calc R A 1
H20C H 0.3773 0.499 0.1448 0.096 Uiso 1 1 calc R A 1
C21 C 0.1246(3) 0.5041(3) 0.08220(18) 0.0600(8) Uani 1 1 d . A 1
H21A H 0.11 0.5825 0.0434 0.09 Uiso 1 1 calc R A 1
H21B H 0.1095 0.521 0.13 0.09 Uiso 1 1 calc R A 1
H21C H 0.0682 0.4611 0.0751 0.09 Uiso 1 1 calc R A 1
C22 C 0.3210(4) 0.3804(3) -0.01483(16) 0.0775(11) Uani 1 1 d . A 1
H22A H 0.3011 0.4612 -0.0519 0.116 Uiso 1 1 calc R A 1
H22B H 0.27 0.3333 -0.0236 0.116 Uiso 1 1 calc R A 1
H22C H 0.4089 0.3342 -0.0178 0.116 Uiso 1 1 calc R A 1
C23 C -0.2522(3) 0.2665(2) 0.48277(16) 0.0516(7) Uani 1 1 d . A 1
H23A H -0.2709 0.2132 0.53 0.062 Uiso 1 1 calc R A 1
H23B H -0.2319 0.2181 0.4466 0.062 Uiso 1 1 calc R A 1
C24 C -0.3616(3) 0.3795(3) 0.45672(16) 0.0510(7) Uani 1 1 d . A 1
H24A H -0.436 0.355 0.4547 0.061 Uiso 1 1 calc R A 1
H24B H -0.3778 0.4308 0.4912 0.061 Uiso 1 1 calc R A 1
C25 C -0.4343(3) 0.5635(3) 0.36018(18) 0.0587(8) Uani 1 1 d . A 1
H25A H -0.4404 0.6175 0.3921 0.07 Uiso 1 1 calc R A 1
H25B H -0.5146 0.5479 0.3611 0.07 Uiso 1 1 calc R A 1
C26 C -0.4059(3) 0.6261(3) 0.28337(18) 0.0638(9) Uani 1 1 d . A 1
H26A H -0.3969 0.5707 0.2519 0.077 Uiso 1 1 calc R A 1
H26B H -0.4748 0.7034 0.2634 0.077 Uiso 1 1 calc R A 1
C27 C -0.2594(4) 0.7103(4) 0.21229(18) 0.0816(12) Uani 1 1 d . A 1
H27A H -0.3305 0.7806 0.1867 0.098 Uiso 1 1 calc R A 1
H27B H -0.2339 0.6491 0.1836 0.098 Uiso 1 1 calc R A 1
C28 C -0.1541(4) 0.7557(3) 0.2182(2) 0.0824(12) Uani 1 1 d . A 1
H28A H -0.1328 0.8007 0.169 0.099 Uiso 1 1 calc R A 1
H28B H -0.1781 0.8136 0.249 0.099 Uiso 1 1 calc R A 1
C29 C 0.0542(3) 0.6920(3) 0.25417(17) 0.0594(8) Uani 1 1 d . A 1
H29A H 0.0316 0.756 0.2808 0.071 Uiso 1 1 calc R A 1
H29B H 0.08 0.7287 0.2042 0.071 Uiso 1 1 calc R A 1
C30 C 0.1575(3) 0.5836(3) 0.29294(17) 0.0594(8) Uani 1 1 d . A 1
H30A H 0.18 0.5194 0.2664 0.071 Uiso 1 1 calc R A 1
H30B H 0.2313 0.6093 0.2949 0.071 Uiso 1 1 calc R A 1
C31 C 0.2187(3) 0.4401(3) 0.40823(19) 0.0628(8) Uani 1 1 d . A 1
H31A H 0.2841 0.4746 0.4143 0.075 Uiso 1 1 calc R A 1
H31B H 0.2554 0.3739 0.3837 0.075 Uiso 1 1 calc R A 1
C32 C 0.1703(3) 0.3879(3) 0.48127(16) 0.0546(7) Uani 1 1 d . A 1
H32A H 0.2391 0.3244 0.5131 0.065 Uiso 1 1 calc R A 1
H32B H 0.1313 0.4545 0.5052 0.065 Uiso 1 1 calc R A 1
C33 C 0.0516(3) 0.2546(3) 0.53714(13) 0.0493(7) Uani 1 1 d . A 1
H33A H 0.0176 0.302 0.5732 0.059 Uiso 1 1 calc R A 1
H33B H 0.1269 0.1858 0.5587 0.059 Uiso 1 1 calc R A 1
C34 C -0.0422(3) 0.2040(2) 0.51951(15) 0.0514(7) Uani 1 1 d . A 1
H34A H -0.0092 0.1585 0.4825 0.062 Uiso 1 1 calc R A 1
H34B H -0.0621 0.1459 0.5641 0.062 Uiso 1 1 calc R A 1
M1 C 0.0439 0.134 0.1203 0 Uiso 0 1 d P A 2
M2 C 0.3682 0.1571 0.2 0 Uiso 0 1 d P A 2

loop_
_atom_site_aniso_label
_atom_site_aniso_U_11
_atom_site_aniso_U_22
_atom_site_aniso_U_33
_atom_site_aniso_U_23
_atom_site_aniso_U_13
_atom_site_aniso_U_12
Yb 0.01966(5) 0.02290(5) 0.02034(5) -0.00693(3) -0.00059(3) -0.00687(3)
K 0.0447(3) 0.0271(2) 0.0275(2) -0.00635(18) 0.0019(2) -0.0058(2)
Cl1 0.0334(3) 0.0638(4) 0.0505(3) -0.0402(3) -0.0020(3) 0.0006(3)
Cl2 0.0394(3) 0.0322(3) 0.0285(3) 0.0007(2) -0.0039(2) -0.0151(2)
Si1 0.0256(3) 0.0328(3) 0.0254(3) -0.0131(2) -0.0006(2) -0.0070(2)
Si2 0.0216(3) 0.0355(3) 0.0301(3) -0.0098(2) 0.0029(2) -0.0074(2)
Si3 0.0272(3) 0.0317(3) 0.0270(3) -0.0104(2) -0.0059(2) -0.0012(2)
Si4 0.0535(4) 0.0381(3) 0.0353(3) 0.0026(3) -0.0067(3) -0.0292(3)
O1 0.0467(10) 0.0301(8) 0.0400(9) -0.0020(7) 0.0044(8) -0.0082(8)
O2 0.0481(11) 0.0387(9) 0.0481(10) -0.0134(8) -0.0022(8) -0.0063(8)
O3 0.0619(13) 0.0453(11) 0.0478(11) -0.0001(9) -0.0156(9) -0.0097(10)
O4 0.0750(14) 0.0366(10) 0.0434(10) 0.0023(8) -0.0006(10) -0.0164(10)
O5 0.0458(10) 0.0362(9) 0.0477(10) -0.0112(8) 0.0085(8) -0.0113(8)
O6 0.0454(10) 0.0367(9) 0.0324(8) -0.0069(7) -0.0002(7) -0.0047(8)
C1 0.0223(10) 0.0284(10) 0.0216(9) -0.0087(8) -0.0032(7) -0.0078(8)
C2 0.0240(10) 0.0249(9) 0.0234(9) -0.0059(8) -0.0024(8) -0.0105(8)
C3 0.0209(10) 0.0277(10) 0.0242(9) -0.0066(8) -0.0020(8) -0.0076(8)
C4 0.0229(10) 0.0238(9) 0.0276(10) -0.0045(8) -0.0046(8) -0.0043(8)
C5 0.0244(10) 0.0299(10) 0.0215(9) -0.0029(8) -0.0028(8) -0.0104(8)
C6 0.0479(15) 0.0596(16) 0.0357(13) -0.0224(12) 0.0142(11) -0.0250(13)
C7 0.0425(14) 0.0399(13) 0.0463(14) -0.0204(11) -0.0134(11) 0.0031(11)
C8 0.0427(14) 0.0405(13) 0.0415(13) -0.0209(11) -0.0035(10) -0.0134(11)
C9 0.0351(13) 0.0519(15) 0.0370(13) -0.0027(11) 0.0095(10) -0.0078(12)
C10 0.0299(13) 0.0659(18) 0.0584(17) -0.0254(14) 0.0072(11) -0.0222(12)
C11 0.0335(13) 0.0440(14) 0.0463(14) -0.0167(12) -0.0006(11) 0.0007(11)
C12 0.0220(10) 0.0309(10) 0.0275(10) -0.0111(8) -0.0017(8) -0.0091(8)
C13 0.0304(11) 0.0279(10) 0.0312(11) -0.0100(9) -0.0037(8) -0.0129(9)
C14 0.0324(12) 0.0346(11) 0.0279(10) -0.0071(9) -0.0012(9) -0.0193(9)
C15 0.0249(10) 0.0411(12) 0.0271(10) -0.0139(9) 0.0044(8) -0.0174(9)
C16 0.0200(10) 0.0304(10) 0.0313(10) -0.0128(9) 0.0025(8) -0.0087(8)
C17 0.0556(17) 0.0438(14) 0.0402(14) -0.0117(12) -0.0123(12) 0.0116(13)
C18 0.0410(13) 0.0398(12) 0.0278(11) -0.0079(10) -0.0009(10) -0.0086(11)
C19 0.0328(13) 0.0650(17) 0.0450(14) -0.0277(13) -0.0054(11) -0.0145(12)
C20 0.068(2) 0.0479(16) 0.078(2) 0.0043(15) -0.0164(17) -0.0381(16)
C21 0.0607(19) 0.0392(14) 0.072(2) 0.0097(13) -0.0216(15) -0.0222(14)
C22 0.128(3) 0.081(2) 0.0380(16) -0.0017(15) 0.0132(18) -0.069(2)
C23 0.0636(19) 0.0397(14) 0.0517(16) -0.0057(12) 0.0062(14) -0.0244(13)
C24 0.0524(17) 0.0491(15) 0.0571(17) -0.0149(13) 0.0081(13) -0.0255(13)
C25 0.0406(16) 0.0455(15) 0.083(2) -0.0176(15) -0.0104(15) -0.0020(13)
C26 0.067(2) 0.0463(16) 0.065(2) -0.0071(14) -0.0264(16) -0.0024(15)
C27 0.089(3) 0.075(2) 0.0512(19) 0.0204(17) -0.0278(18) -0.013(2)
C28 0.090(3) 0.057(2) 0.071(2) 0.0265(17) -0.016(2) -0.020(2)
C29 0.080(2) 0.0412(15) 0.0526(17) -0.0041(13) 0.0205(16) -0.0270(15)
C30 0.064(2) 0.0498(16) 0.0608(18) -0.0122(14) 0.0249(15) -0.0217(15)
C31 0.0388(16) 0.0545(18) 0.081(2) -0.0063(16) -0.0013(15) -0.0074(14)
C32 0.0438(16) 0.0527(16) 0.0568(17) -0.0079(14) -0.0152(13) -0.0044(13)
C33 0.0522(17) 0.0449(14) 0.0280(12) 0.0008(10) 0.0006(11) 0.0048(13)
C34 0.0580(18) 0.0330(13) 0.0423(14) 0.0031(11) 0.0102(13) -0.0017(12)

loop_
_atom_type_symbol
_atom_type_description
_atom_type_scat_dispersion_real
_atom_type_scat_dispersion_imag
_atom_type_scat_source
C C 0.0033 0.0016 'International Tables Vol C Tables 4.2.6.8 and 6.1.1.4'
H H 0 0 'International Tables Vol C Tables 4.2.6.8 and 6.1.1.4'
Cl Cl 0.1484 0.1585 'International Tables Vol C Tables 4.2.6.8 and 6.1.1.4'
O O 0.0106 0.006 'International Tables Vol C Tables 4.2.6.8 and 6.1.1.4'
Si Si 0.0817 0.0704 'International Tables Vol C Tables 4.2.6.8 and 6.1.1.4'
Yb Yb -0.385 5.5486 'International Tables Vol C Tables 4.2.6.8 and 6.1.1.4'
K K 0.2009 0.2494 'International Tables Vol C Tables 4.2.6.8 and 6.1.1.4'

loop_
_geom_angle_atom_site_label_1
_geom_angle_atom_site_label_2
_geom_angle_atom_site_label_3
_geom_angle
Cl1 Yb Cl2 99.64(2)
Cl1 Yb C16 121.53(5)
Cl2 Yb C16 81.91(5)
Cl1 Yb C15 128.35(5)
Cl2 Yb C15 108.93(5)
C16 Yb C15 31.08(7)
Cl1 Yb C5 115.64(5)
Cl2 Yb C5 126.31(5)
C16 Yb C5 108.62(6)
C15 Yb C5 80.18(6)
Cl1 Yb C2 111.23(4)
Cl2 Yb C2 79.71(5)
C16 Yb C2 126.20(6)
C15 Yb C2 115.52(6)
C5 Yb C2 50.99(6)
Cl1 Yb C1 135.04(4)
Cl2 Yb C1 95.18(5)
C16 Yb C1 102.40(6)
C15 Yb C1 84.78(6)
C5 Yb C1 31.51(6)
C2 Yb C1 31.35(6)
Cl1 Yb C4 86.34(5)
Cl2 Yb C4 128.01(5)
C16 Yb C4 137.37(6)
C15 Yb C4 106.66(7)
C5 Yb C4 30.99(6)
C2 Yb C4 50.88(6)
C1 Yb C4 52.02(6)
Cl1 Yb C12 89.87(4)
Cl2 Yb C12 85.50(5)
C16 Yb C12 31.67(6)
C15 Yb C12 52.07(6)
C5 Yb C12 130.66(6)
C2 Yb C12 155.89(6)
C1 Yb C12 133.67(6)
C4 Yb C12 146.44(7)
Cl1 Yb C3 83.25(4)
Cl2 Yb C3 97.72(5)
C16 Yb C3 155.05(6)
C15 Yb C3 131.78(6)
C5 Yb C3 51.83(6)
C2 Yb C3 31.21(6)
C1 Yb C3 52.68(6)
C4 Yb C3 31.25(6)
C12 Yb C3 172.80(6)
O4 K O6 117.25(6)
O4 K O3 60.23(6)
O6 K O3 153.63(6)
O4 K O1 163.33(6)
O6 K O1 59.20(5)
O3 K O1 114.76(6)
O4 K O2 119.34(6)
O6 K O2 118.12(5)
O3 K O2 59.23(6)
O1 K O2 59.32(5)
O4 K O5 58.72(6)
O6 K O5 58.55(5)
O3 K O5 111.99(6)
O1 K O5 114.86(6)
O2 K O5 156.06(5)
O4 K Cl1 98.50(5)
O6 K Cl1 84.58(4)
O3 K Cl1 121.63(5)
O1 K Cl1 97.32(4)
O2 K Cl1 109.31(4)
O5 K Cl1 94.26(4)
Yb Cl1 K 166.23(3)
C1 Si1 C8 108.65(10)
C1 Si1 C6 108.90(11)
C8 Si1 C6 109.59(12)
C1 Si1 C7 112.64(10)
C8 Si1 C7 107.79(12)
C6 Si1 C7 109.23(13)
C3 Si2 C10 108.12(10)
C3 Si2 C11 110.90(11)
C10 Si2 C11 107.06(13)
C3 Si2 C9 109.70(10)
C10 Si2 C9 108.83(14)
C11 Si2 C9 112.09(12)
C12 Si3 C18 114.36(10)
C12 Si3 C17 108.54(10)
C18 Si3 C17 109.22(13)
C12 Si3 C19 106.60(11)
C18 Si3 C19 107.57(11)
C17 Si3 C19 110.52(14)
C14 Si4 C21 112.70(12)
C14 Si4 C20 106.76(12)
C21 Si4 C20 108.23(15)
C14 Si4 C22 110.63(14)
C21 Si4 C22 109.79(18)
C20 Si4 C22 108.57(17)
C23 O1 C34 112.7(2)
C23 O1 K 111.29(15)
C34 O1 K 108.43(14)
C24 O2 C25 112.2(2)
C24 O2 K 117.21(16)
C25 O2 K 116.48(17)
C26 O3 C27 112.6(2)
C26 O3 K 115.72(16)
C27 O3 K 110.03(19)
C28 O4 C29 110.9(2)
C28 O4 K 118.3(2)
C29 O4 K 121.00(16)
C31 O5 C30 112.0(2)
C31 O5 K 113.16(17)
C30 O5 K 109.31(18)
C32 O6 C33 113.6(2)
C32 O6 K 120.10(15)
C33 O6 K 119.80(16)
C2 C1 C5 105.19(17)
C2 C1 Si1 126.32(15)
C5 C1 Si1 127.65(15)
C2 C1 Yb 74.27(11)
C5 C1 Yb 74.16(11)
Si1 C1 Yb 124.57(9)
C3 C2 C1 111.11(18)
C3 C2 Yb 75.25(11)
C1 C2 Yb 74.39(11)
C2 C3 C4 105.25(17)
C2 C3 Si2 126.11(16)
C4 C3 Si2 128.15(15)
C2 C3 Yb 73.54(11)
C4 C3 Yb 73.59(11)
Si2 C3 Yb 123.85(9)
C5 C4 C3 109.38(18)
C5 C4 Yb 74.41(11)
C3 C4 Yb 75.16(11)
C4 C5 C1 109.05(18)
C4 C5 Yb 74.59(11)
C1 C5 Yb 74.33(11)
C13 C12 C16 105.13(17)
C13 C12 Si3 126.26(15)
C16 C12 Si3 127.90(16)
C13 C12 Yb 75.10(12)
C16 C12 Yb 72.75(11)
Si3 C12 Yb 124.42(10)
C12 C13 C14 111.54(18)
C12 C13 Yb 73.95(12)
C14 C13 Yb 74.51(12)
C13 C14 C15 104.88(18)
C13 C14 Si4 123.97(16)
C15 C14 Si4 129.37(16)
C13 C14 Yb 74.51(12)
C15 C14 Yb 72.61(12)
Si4 C14 Yb 129.25(11)
C16 C15 C14 109.23(18)
C16 C15 Yb 74.09(12)
C14 C15 Yb 75.83(12)
C15 C16 C12 109.20(18)
C15 C16 Yb 74.84(12)
C12 C16 Yb 75.57(11)
O1 C23 C24 108.1(2)
O2 C24 C23 109.2(2)
O2 C25 C26 108.6(2)
O3 C26 C25 109.2(2)
O3 C27 C28 109.3(3)
O4 C28 C27 109.1(3)
O4 C29 C30 109.2(2)
O5 C30 C29 109.0(2)
O5 C31 C32 108.8(2)
O6 C32 C31 108.5(2)
O6 C33 C34 108.6(2)
O1 C34 C33 108.1(2)

loop_
_geom_bond_atom_site_label_1
_geom_bond_atom_site_label_2
_geom_bond_distance
Yb Cl1 2.5619(5)
Yb Cl2 2.5789(5)
Yb C16 2.605(2)
Yb C15 2.615(2)
Yb C5 2.6264(19)
Yb C2 2.6270(19)
Yb C1 2.6286(18)
Yb C4 2.6287(19)
Yb C12 2.642(2)
Yb C3 2.649(2)
K O4 2.7720(19)
K O6 2.7726(17)
K O3 2.8237(19)
K O1 2.8257(17)
K O2 2.833(2)
K O5 2.882(2)
K Cl1 2.9877(7)
Si1 C1 1.864(2)
Si1 C8 1.867(2)
Si1 C6 1.867(3)
Si1 C7 1.869(2)
Si2 C3 1.860(2)
Si2 C10 1.864(3)
Si2 C11 1.866(3)
Si2 C9 1.876(3)
Si3 C12 1.859(2)
Si3 C18 1.867(2)
Si3 C17 1.870(2)
Si3 C19 1.878(3)
Si4 C14 1.857(2)
Si4 C21 1.863(3)
Si4 C20 1.872(3)
Si4 C22 1.875(3)
O1 C23 1.419(3)
O1 C34 1.424(3)
O2 C24 1.418(3)
O2 C25 1.428(3)
O3 C26 1.411(4)
O3 C27 1.420(4)
O4 C28 1.417(4)
O4 C29 1.426(4)
O5 C31 1.413(3)
O5 C30 1.421(3)
O6 C32 1.410(4)
O6 C33 1.430(3)
C1 C2 1.420(3)
C1 C5 1.427(3)
C2 C3 1.419(3)
C3 C4 1.422(3)
C4 C5 1.404(3)
C12 C13 1.413(3)
C12 C16 1.432(3)
C13 C14 1.419(3)
C14 C15 1.434(3)
C15 C16 1.398(3)
C23 C24 1.492(4)
C25 C26 1.499(5)
C27 C28 1.493(6)
C29 C30 1.481(4)
C31 C32 1.490(4)
C33 C34 1.488(5)
